data_4086445
loop_
_publ_author_name
'Uhl, Werner'
'Fick, Anna-Christina'
'Spies, Thomas'
'Geiseler, Gertraud'
'Harms, Klaus'

_publ_section_title
;
 Gallium--Gallium Bonds as Key Building Blocks for the Formation of Large
 Organometallic Macrocycles, on the Way to a Mesoporous Molecule
;
_journal_coden_ASTM ORGND7
_journal_issue 1
_journal_name_full Organometallics
_journal_page_first 72
_journal_page_last 75
_journal_paper_doi 10.1021/om0306170
_journal_volume 23
_journal_year 2004
_chemical_formula_sum 'C76 H88 F4 Ga4 O8 Si8'
_chemical_formula_weight 1709.06
_space_group_IT_number 2
_symmetry_cell_setting triclinic
_symmetry_space_group_name_Hall '-P 1'
_symmetry_space_group_name_H-M 'P -1'
_atom_sites_solution_hydrogens geom
_atom_sites_solution_primary direct
_atom_sites_solution_secondary difmap
_audit_creation_method SHELXL-97
_cell_angle_alpha 90.266(6)
_cell_angle_beta 105.679(6)
_cell_angle_gamma 107.488(6)
_cell_formula_units_Z 2
_cell_length_a 14.1240(10)
_cell_length_b 17.8050(10)
_cell_length_c 20.020(2)
_cell_measurement_temperature 293(2)
_cell_volume 4603.0(7)
_computing_structure_refinement 'SHELXL-97 (Sheldrick, 1997)'
_computing_structure_solution 'SHELXS-97 (Sheldrick, 1990)'
_diffrn_ambient_temperature 293(2)
_diffrn_measured_fraction_theta_full 0.972
_diffrn_measured_fraction_theta_max 0.972
_diffrn_radiation_monochromator graphite
_diffrn_radiation_source 'fine-focus sealed tube'
_diffrn_radiation_type MoK\a
_diffrn_radiation_wavelength 0.71073
_diffrn_reflns_av_R_equivalents 0.0622
_diffrn_reflns_av_sigmaI/netI 0.0601
_diffrn_reflns_limit_h_max 17
_diffrn_reflns_limit_h_min -17
_diffrn_reflns_limit_k_max 21
_diffrn_reflns_limit_k_min -22
_diffrn_reflns_limit_l_max 24
_diffrn_reflns_limit_l_min -24
_diffrn_reflns_number 54648
_diffrn_reflns_theta_full 26.18
_diffrn_reflns_theta_max 26.18
_diffrn_reflns_theta_min 1.53
_exptl_absorpt_coefficient_mu 1.315
_exptl_crystal_colour 'pale yellow'
_exptl_crystal_density_diffrn 1.233
_exptl_crystal_density_method 'not measured'
_exptl_crystal_description plates
_exptl_crystal_F_000 1760
_exptl_crystal_size_max 0.51
_exptl_crystal_size_mid 0.30
_exptl_crystal_size_min 0.30
_refine_diff_density_max 1.009
_refine_diff_density_min -0.809
_refine_diff_density_rms 0.114
_refine_ls_extinction_method none
_refine_ls_goodness_of_fit_ref 1.296
_refine_ls_hydrogen_treatment mixed
_refine_ls_matrix_type full
_refine_ls_number_parameters 713
_refine_ls_number_reflns 17938
_refine_ls_number_restraints 12
_refine_ls_restrained_S_all 1.322
_refine_ls_R_factor_all 0.1056
_refine_ls_R_factor_gt 0.0725
_refine_ls_shift/su_max 0.485
_refine_ls_shift/su_mean 0.014
_refine_ls_structure_factor_coef Fsqd
_refine_ls_weighting_details 'calc w=1/[\s^2^(Fo^2^)+(0.1000P)^2^+0.0000P] where P=(Fo^2^+2Fc^2^)/3'
_refine_ls_weighting_scheme calc
_refine_ls_wR_factor_gt 0.2082
_refine_ls_wR_factor_ref 0.2198
_reflns_number_gt 11291
_reflns_number_total 17938
_reflns_threshold_expression >2sigma(I)
_cod_data_source_file om0306170.cif
_cod_data_source_block C152H176F8Ga8O16Si16
_cod_original_cell_volume 4603.0(6)
_cod_original_sg_symbol_H-M P-1
_cod_database_code 4086445

loop_
_symmetry_equiv_pos_as_xyz
'x, y, z'
'-x, -y, -z'

loop_
_atom_site_label
_atom_site_type_symbol
_atom_site_fract_x
_atom_site_fract_y
_atom_site_fract_z
_atom_site_U_iso_or_equiv
_atom_site_adp_type
_atom_site_occupancy
_atom_site_symmetry_multiplicity
_atom_site_calc_flag
_atom_site_refinement_flags
_atom_site_disorder_assembly
_atom_site_disorder_group
Ga1 Ga 0.36742(5) 0.50374(4) 0.22414(3) 0.04267(17) Uani 1 1 d . . .
Ga2 Ga 0.21699(5) 0.48066(4) 0.26449(3) 0.04485(17) Uani 1 1 d . . .
Ga3 Ga 0.45627(5) -0.20186(4) 0.33767(4) 0.0539(2) Uani 1 1 d . . .
Ga4 Ga 0.31147(5) -0.21963(4) 0.38262(3) 0.05226(19) Uani 1 1 d . . .
C1 C 0.5113(4) 0.5541(4) 0.2218(3) 0.0483(14) Uani 1 1 d . . .
H1 H 0.5258 0.6093 0.2347 0.058 Uiso 1 1 calc R . .
Si1 Si 0.52655(14) 0.54942(12) 0.13270(9) 0.0558(4) Uani 1 1 d . . .
C11 C 0.6669(6) 0.5885(6) 0.1329(4) 0.079(2) Uani 1 1 d . . .
H11A H 0.6971 0.6413 0.1557 0.095 Uiso 1 1 calc R . .
H11B H 0.6709 0.5892 0.0858 0.095 Uiso 1 1 calc R . .
H11C H 0.7039 0.5550 0.1573 0.095 Uiso 1 1 calc R . .
C12 C 0.4565(6) 0.6127(5) 0.0779(4) 0.075(2) Uani 1 1 d . . .
H12A H 0.3851 0.5953 0.0777 0.089 Uiso 1 1 calc R . .
H12B H 0.4608 0.6081 0.0311 0.089 Uiso 1 1 calc R . .
H12C H 0.4878 0.6669 0.0970 0.089 Uiso 1 1 calc R . .
C13 C 0.4725(6) 0.4453(5) 0.0912(4) 0.072(2) Uani 1 1 d . . .
H13A H 0.5174 0.4157 0.1127 0.087 Uiso 1 1 calc R . .
H13B H 0.4673 0.4454 0.0423 0.087 Uiso 1 1 calc R . .
H13C H 0.4050 0.4214 0.0971 0.087 Uiso 1 1 calc R . .
Si2 Si 0.60345(14) 0.52113(13) 0.29309(9) 0.0592(5) Uani 1 1 d . . .
C21 C 0.5541(7) 0.5018(6) 0.3715(4) 0.087(3) Uani 1 1 d . . .
H21A H 0.6070 0.4933 0.4095 0.104 Uiso 1 1 calc R . .
H21B H 0.4940 0.4557 0.3607 0.104 Uiso 1 1 calc R . .
H21C H 0.5361 0.5465 0.3844 0.104 Uiso 1 1 calc R . .
C22 C 0.7327(6) 0.6003(6) 0.3229(4) 0.084(2) Uani 1 1 d . . .
H22A H 0.7726 0.5884 0.3661 0.101 Uiso 1 1 calc R . .
H22B H 0.7225 0.6505 0.3295 0.101 Uiso 1 1 calc R . .
H22C H 0.7689 0.6026 0.2883 0.101 Uiso 1 1 calc R . .
C23 C 0.6235(6) 0.4290(5) 0.2649(4) 0.075(2) Uani 1 1 d . . .
H23A H 0.6523 0.4380 0.2262 0.090 Uiso 1 1 calc R . .
H23B H 0.5583 0.3876 0.2509 0.090 Uiso 1 1 calc R . .
H23C H 0.6701 0.4139 0.3028 0.090 Uiso 1 1 calc R . .
C2 C 0.1319(5) 0.4949(4) 0.3229(3) 0.0538(15) Uani 1 1 d . . .
H2 H 0.1315 0.5485 0.3190 0.065 Uiso 1 1 calc R . .
Si3 Si 0.20179(16) 0.49330(12) 0.41603(9) 0.0593(5) Uani 1 1 d . . .
C31 C 0.1458(8) 0.5306(5) 0.4786(4) 0.086(3) Uani 1 1 d . . .
H31A H 0.0873 0.4892 0.4840 0.103 Uiso 1 1 calc R . .
H31B H 0.1242 0.5747 0.4611 0.103 Uiso 1 1 calc R . .
H31C H 0.1972 0.5471 0.5229 0.103 Uiso 1 1 calc R . .
C32 C 0.2004(8) 0.3921(6) 0.4368(4) 0.089(3) Uani 1 1 d . . .
H32A H 0.2373 0.3731 0.4102 0.107 Uiso 1 1 calc R . .
H32B H 0.1302 0.3578 0.4254 0.107 Uiso 1 1 calc R . .
H32C H 0.2332 0.3926 0.4856 0.107 Uiso 1 1 calc R . .
C33 C 0.3384(6) 0.5609(6) 0.4323(4) 0.087(3) Uani 1 1 d . . .
H33A H 0.3696 0.5743 0.4815 0.104 Uiso 1 1 calc R . .
H33B H 0.3377 0.6082 0.4096 0.104 Uiso 1 1 calc R . .
H33C H 0.3776 0.5347 0.4140 0.104 Uiso 1 1 calc R . .
Si4 Si -0.00816(15) 0.43381(14) 0.28949(11) 0.0641(5) Uani 1 1 d . . .
C41 C -0.0217(7) 0.3311(6) 0.2587(7) 0.110(4) Uani 1 1 d . . .
H41A H 0.0105 0.3063 0.2968 0.132 Uiso 1 1 calc R . .
H41B H 0.0112 0.3328 0.2223 0.132 Uiso 1 1 calc R . .
H41C H -0.0938 0.3014 0.2411 0.132 Uiso 1 1 calc R . .
C42 C -0.0749(6) 0.4784(6) 0.2149(4) 0.085(3) Uani 1 1 d . . .
H42A H -0.1476 0.4496 0.2006 0.102 Uiso 1 1 calc R . .
H42B H -0.0465 0.4762 0.1767 0.102 Uiso 1 1 calc R . .
H42C H -0.0652 0.5326 0.2287 0.102 Uiso 1 1 calc R . .
C43 C -0.0827(7) 0.4266(7) 0.3537(5) 0.103(3) Uani 1 1 d . . .
H43A H -0.1537 0.3963 0.3323 0.124 Uiso 1 1 calc R . .
H43B H -0.0789 0.4787 0.3696 0.124 Uiso 1 1 calc R . .
H43C H -0.0541 0.4011 0.3927 0.124 Uiso 1 1 calc R . .
C3 C 0.5953(5) -0.2014(4) 0.3349(4) 0.0641(18) Uani 1 1 d . . .
H3 H 0.5872 -0.2548 0.3199 0.077 Uiso 1 1 calc R . .
Si5 Si 0.67899(16) -0.18378(14) 0.42707(13) 0.0782(7) Uani 1 1 d . . .
C51 C 0.8177(7) -0.1672(8) 0.4330(6) 0.116(4) Uani 1 1 d . . .
H51A H 0.8236 -0.2096 0.4063 0.139 Uiso 1 1 calc R . .
H51B H 0.8562 -0.1654 0.4808 0.139 Uiso 1 1 calc R . .
H51C H 0.8448 -0.1179 0.4149 0.139 Uiso 1 1 calc R . .
C52 C 0.6700(7) -0.0968(6) 0.4724(5) 0.090(3) Uani 1 1 d . . .
H52A H 0.7026 -0.0496 0.4537 0.108 Uiso 1 1 calc R . .
H52B H 0.7041 -0.0939 0.5213 0.108 Uiso 1 1 calc R . .
H52C H 0.5985 -0.1015 0.4659 0.108 Uiso 1 1 calc R . .
C53 C 0.6352(9) -0.2714(6) 0.4739(5) 0.109(4) Uani 1 1 d . . .
H53A H 0.5626 -0.2833 0.4690 0.131 Uiso 1 1 calc R . .
H53B H 0.6731 -0.2604 0.5224 0.131 Uiso 1 1 calc R . .
H53C H 0.6473 -0.3160 0.4545 0.131 Uiso 1 1 calc R . .
Si6 Si 0.64266(17) -0.13998(15) 0.26742(14) 0.0773(6) Uani 1 1 d . . .
C61 C 0.6962(7) -0.0330(6) 0.2996(6) 0.095(3) Uani 1 1 d . . .
H61A H 0.6458 -0.0173 0.3152 0.114 Uiso 1 1 calc R . .
H61B H 0.7126 -0.0023 0.2626 0.114 Uiso 1 1 calc R . .
H61C H 0.7578 -0.0243 0.3377 0.114 Uiso 1 1 calc R . .
C62 C 0.5379(7) -0.1515(7) 0.1853(5) 0.097(3) Uani 1 1 d . . .
H62A H 0.4820 -0.1374 0.1949 0.117 Uiso 1 1 calc R . .
H62B H 0.5132 -0.2054 0.1656 0.117 Uiso 1 1 calc R . .
H62C H 0.5642 -0.1175 0.1530 0.117 Uiso 1 1 calc R . .
C63 C 0.7450(8) -0.1736(7) 0.2447(7) 0.110(3) Uani 1 1 d . . .
H63A H 0.7609 -0.1485 0.2051 0.132 Uiso 1 1 calc R . .
H63B H 0.7200 -0.2300 0.2339 0.132 Uiso 1 1 calc R . .
H63C H 0.8062 -0.1597 0.2836 0.132 Uiso 1 1 calc R . .
C4 C 0.2347(5) -0.2428(4) 0.4519(3) 0.0566(16) Uani 1 1 d . . .
H4 H 0.2171 -0.2991 0.4534 0.068 Uiso 1 1 calc R . .
Si7 Si 0.32858(17) -0.20061(14) 0.54002(10) 0.0698(5) Uani 1 1 d . . .
C71 C 0.2667(9) -0.2023(7) 0.6113(4) 0.114(4) Uani 1 1 d . . .
H71A H 0.3190 -0.1793 0.6541 0.137 Uiso 1 1 calc R . .
H71B H 0.2303 -0.2559 0.6163 0.137 Uiso 1 1 calc R . .
H71C H 0.2189 -0.1725 0.6002 0.137 Uiso 1 1 calc R . .
C72 C 0.4043(6) -0.0954(5) 0.5347(4) 0.084(2) Uani 1 1 d . . .
H72A H 0.4560 -0.0945 0.5116 0.100 Uiso 1 1 calc R . .
H72B H 0.4373 -0.0692 0.5808 0.100 Uiso 1 1 calc R . .
H72C H 0.3584 -0.0686 0.5089 0.100 Uiso 1 1 calc R . .
C73 C 0.4182(8) -0.2606(6) 0.5662(5) 0.106(4) Uani 1 1 d . . .
H73A H 0.4447 -0.2683 0.5282 0.127 Uiso 1 1 calc R . .
H73B H 0.3814 -0.3110 0.5781 0.127 Uiso 1 1 calc R . .
H73C H 0.4746 -0.2334 0.6058 0.127 Uiso 1 1 calc R . .
Si8 Si 0.10771(15) -0.22301(13) 0.42884(11) 0.0642(5) Uani 1 1 d . . .
C81 C 0.0209(7) -0.2850(6) 0.4773(5) 0.088(3) Uani 1 1 d . . .
H81A H 0.0168 -0.3394 0.4703 0.105 Uiso 1 1 calc R . .
H81B H -0.0470 -0.2799 0.4604 0.105 Uiso 1 1 calc R . .
H81C H 0.0484 -0.2676 0.5261 0.105 Uiso 1 1 calc R . .
C82 C 0.1250(7) -0.1172(5) 0.4527(6) 0.094(3) Uani 1 1 d . . .
H82A H 0.1869 -0.0958 0.4905 0.113 Uiso 1 1 calc R . .
H82B H 0.0665 -0.1137 0.4667 0.113 Uiso 1 1 calc R . .
H82C H 0.1306 -0.0876 0.4132 0.113 Uiso 1 1 calc R . .
C83 C 0.0379(7) -0.2467(7) 0.3347(5) 0.098(3) Uani 1 1 d . . .
H83A H 0.0800 -0.2158 0.3079 0.118 Uiso 1 1 calc R . .
H83B H -0.0260 -0.2346 0.3253 0.118 Uiso 1 1 calc R . .
H83C H 0.0235 -0.3019 0.3221 0.118 Uiso 1 1 calc R . .
O1 O 0.2711(3) 0.4754(3) 0.12682(19) 0.0503(10) Uani 1 1 d . . .
O2 O 0.3577(3) 0.3887(2) 0.23339(19) 0.0477(9) Uani 1 1 d . . .
O3 O 0.1300(3) 0.4539(3) 0.1649(2) 0.0553(11) Uani 1 1 d . . .
O4 O 0.2208(3) 0.3690(3) 0.2761(2) 0.0529(10) Uani 1 1 d . . .
O5 O 0.4402(3) -0.0977(3) 0.3077(2) 0.0574(11) Uani 1 1 d . . .
O6 O 0.3018(3) -0.1154(3) 0.3481(2) 0.0571(11) Uani 1 1 d . . .
O7 O 0.3585(3) -0.2626(3) 0.2486(2) 0.0657(12) Uani 1 1 d . . .
O8 O 0.2218(3) -0.2817(3) 0.2906(2) 0.0595(11) Uani 1 1 d . . .
C011 C 0.1742(5) 0.4550(4) 0.1176(3) 0.0494(14) Uani 1 1 d . . .
C012 C 0.1058(5) 0.4283(4) 0.0448(3) 0.0508(14) Uani 1 1 d . . .
C013 C 0.1501(5) 0.4231(5) -0.0102(3) 0.0583(17) Uani 1 1 d . . .
H013 H 0.2240 0.4385 -0.0009 0.070 Uiso 1 1 calc R . .
C014 C 0.0882(5) 0.3964(5) -0.0758(3) 0.0617(18) Uani 1 1 d . . .
H014 H 0.1188 0.3923 -0.1124 0.074 Uiso 1 1 calc R . .
C015 C -0.0211(5) 0.3744(4) -0.0910(3) 0.0518(14) Uani 1 1 d . . .
C016 C -0.0660(5) 0.3820(4) -0.0381(3) 0.0540(15) Uani 1 1 d . . .
C017 C 0.0013(5) 0.4085(4) 0.0317(3) 0.0537(15) Uani 1 1 d . . .
H017 H -0.0280 0.4122 0.0692 0.064 Uiso 1 1 calc R . .
C021 C 0.2627(5) -0.2868(4) 0.2427(4) 0.0583(16) Uani 1 1 d . . .
C022 C -0.1928(5) 0.3229(4) -0.1718(3) 0.0536(15) Uani 1 1 d . . .
C023 C -0.2363(5) 0.3308(5) -0.1181(4) 0.0661(19) Uani 1 1 d . . .
H023 H -0.3103 0.3152 -0.1278 0.079 Uiso 1 1 calc R . .
C024 C -0.1750(5) 0.3604(5) -0.0517(4) 0.0644(18) Uani 1 1 d . . .
H024 H -0.2054 0.3663 -0.0154 0.077 Uiso 1 1 calc R . .
C025 C -0.0885(5) 0.3454(4) -0.1594(3) 0.0562(15) Uani 1 1 d . . .
H025 H -0.0596 0.3417 -0.1970 0.067 Uiso 1 1 calc R . .
C031 C 0.2903(5) 0.3466(4) 0.2608(3) 0.0469(13) Uani 1 1 d . . .
C032 C 0.2920(5) 0.2658(4) 0.2757(3) 0.0494(14) Uani 1 1 d . . .
C033 C 0.2249(5) 0.2202(4) 0.3131(3) 0.0559(15) Uani 1 1 d . . .
H033 H 0.1785 0.2418 0.3280 0.067 Uiso 1 1 calc R . .
C034 C 0.2270(5) 0.1463(4) 0.3275(4) 0.0594(16) Uani 1 1 d . . .
H034 H 0.1816 0.1162 0.3526 0.071 Uiso 1 1 calc R . .
C035 C 0.2938(4) 0.1124(4) 0.3068(3) 0.0467(13) Uani 1 1 d . . .
C036 C 0.3617(5) 0.1581(4) 0.2693(3) 0.0499(14) Uani 1 1 d . . .
C037 C 0.3595(5) 0.2346(4) 0.2545(3) 0.0488(13) Uani 1 1 d . . .
H037 H 0.4048 0.2655 0.2296 0.059 Uiso 1 1 calc R . .
C041 C 0.3689(5) -0.0747(4) 0.3211(3) 0.0528(15) Uani 1 1 d . . .
C042 C 0.3649(5) 0.0055(4) 0.3019(3) 0.0515(14) Uani 1 1 d . . .
C043 C 0.4312(5) 0.0493(4) 0.2649(4) 0.0590(16) Uani 1 1 d . . .
H043 H 0.4783 0.0273 0.2513 0.071 Uiso 1 1 calc R . .
C044 C 0.4288(5) 0.1240(4) 0.2479(3) 0.0600(16) Uani 1 1 d . . .
H044 H 0.4729 0.1530 0.2215 0.072 Uiso 1 1 calc R . .
C045 C 0.3004(3) 0.0383(3) 0.3221(2) 0.0516(14) Uani 1 1 d . . .
H045 H 0.2571 0.0083 0.3485 0.062 Uiso 1 1 calc R . .
CB1 C 0.6610(3) 0.1603(3) 0.1735(2) 0.182(7) Uiso 1 1 d RD A 1
CB2 C 0.6638(3) 0.2281(3) 0.1664(2) 0.187(7) Uiso 1 1 d RD A 1
CB3 C 0.6212(3) 0.2541(3) 0.1133(2) 0.236(10) Uiso 1 1 d RD A 1
CB4 C 0.5612(3) 0.2083(3) 0.0496(2) 0.308(15) Uiso 1 1 d RD A 1
CB5 C 0.5376(3) 0.1254(3) 0.0620(2) 0.347(18) Uiso 1 1 d RD A 1
CB6 C 0.6019(3) 0.1009(3) 0.1218(2) 0.233(10) Uiso 1 1 d RD A 1
CB7 C -0.0029(3) -0.0070(3) 0.3267(2) 0.181(7) Uiso 1 1 d RD B 2
CB8 C -0.0111(3) 0.0296(3) 0.3705(2) 0.185(7) Uiso 1 1 d RD B 2
CB9 C -0.0337(3) 0.0900(3) 0.3688(2) 0.267(12) Uiso 1 1 d RD B 2
CB10 C -0.0571(3) 0.1244(3) 0.3086(2) 0.195(7) Uiso 1 1 d RD B 2
CB11 C -0.0596(3) 0.0949(3) 0.2552(2) 0.197(8) Uiso 1 1 d RD B 2
CB12 C -0.0223(3) 0.0014(3) 0.2541(2) 0.216(9) Uiso 1 1 d RD B 2
CB13 C 0.2186(18) 0.2323(13) 0.0730(13) 0.270(12) Uiso 1 1 d G C 3
CB14 C 0.1695(18) 0.1481(18) 0.1023(12) 0.40(2) Uiso 1 1 d G C 3
CB15 C 0.1749(18) 0.0661(14) 0.0688(14) 0.300(14) Uiso 1 1 d G C 3
CB16 C 0.229(2) 0.0682(15) 0.0062(14) 0.344 Uiso 1 1 d G C 3
CB17 C 0.2786(19) 0.1524(19) -0.0230(12) 0.367 Uiso 1 1 d G C 3
CB18 C 0.2732(16) 0.2344(14) 0.0104(13) 0.291(13) Uiso 1 1 d G C 3
CB19 C -0.0946(9) 0.1818(7) -0.0255(7) 0.43(2) Uiso 1 1 d G D 4
CB20 C -0.0231(9) 0.1857(7) -0.0632(6) 0.312(15) Uiso 1 1 d G D 4
CB21 C -0.0579(10) 0.1582(8) -0.1341(7) 0.302 Uiso 1 1 d G D 4
CB22 C -0.1644(11) 0.1268(9) -0.1673(7) 0.271(12) Uiso 1 1 d G D 4
CB23 C -0.2360(11) 0.1228(8) -0.1296(7) 0.245(10) Uiso 1 1 d G D 4
CB24 C -0.2011(10) 0.1503(7) -0.0587(7) 0.339 Uiso 1 1 d G D 4
F1A F 0.6951(15) 0.2651(13) 0.2078(10) 0.36(2) Uiso 0.50 1 d PG . .
F2A F 0.6586(14) 0.3236(12) 0.0920(11) 0.332(17) Uiso 0.50 1 d PG . .
F1B F 0.4870(13) 0.0760(12) 0.0024(9) 0.37(2) Uiso 0.50 1 d PG . .
F2B F 0.5786(15) 0.0306(12) 0.1094(10) 0.335(17) Uiso 0.50 1 d PG . .
F3 F -0.0833(10) 0.1027(10) 0.1920(7) 0.368(10) Uiso 1 1 d G . .
F4 F -0.0457(10) -0.0141(10) 0.1966(8) 0.436(13) Uiso 1 1 d G . .

loop_
_atom_site_aniso_label
_atom_site_aniso_U_11
_atom_site_aniso_U_22
_atom_site_aniso_U_33
_atom_site_aniso_U_23
_atom_site_aniso_U_13
_atom_site_aniso_U_12
Ga1 0.0414(3) 0.0481(4) 0.0413(3) 0.0063(2) 0.0134(2) 0.0167(3)
Ga2 0.0454(3) 0.0492(4) 0.0470(3) 0.0091(3) 0.0181(3) 0.0206(3)
Ga3 0.0431(4) 0.0459(4) 0.0653(4) -0.0008(3) 0.0001(3) 0.0172(3)
Ga4 0.0469(4) 0.0443(4) 0.0581(4) 0.0048(3) 0.0027(3) 0.0144(3)
C1 0.044(3) 0.050(4) 0.048(3) 0.000(2) 0.013(2) 0.010(3)
Si1 0.0537(10) 0.0713(13) 0.0535(9) 0.0109(8) 0.0248(8) 0.0272(9)
C11 0.062(4) 0.110(7) 0.081(5) 0.020(4) 0.041(4) 0.030(4)
C12 0.084(5) 0.091(6) 0.070(4) 0.024(4) 0.040(4) 0.042(5)
C13 0.070(4) 0.098(6) 0.057(4) -0.009(4) 0.016(3) 0.042(4)
Si2 0.0446(9) 0.0732(13) 0.0547(9) 0.0036(8) 0.0066(7) 0.0179(9)
C21 0.075(5) 0.122(8) 0.057(4) 0.014(4) 0.006(4) 0.034(5)
C22 0.047(4) 0.107(7) 0.081(5) 0.000(4) 0.003(3) 0.014(4)
C23 0.057(4) 0.083(6) 0.090(5) 0.011(4) 0.016(4) 0.030(4)
C2 0.058(4) 0.052(4) 0.066(4) 0.018(3) 0.029(3) 0.029(3)
Si3 0.0693(12) 0.0658(12) 0.0535(9) 0.0076(8) 0.0273(8) 0.0280(10)
C31 0.126(7) 0.072(5) 0.086(5) 0.011(4) 0.069(5) 0.035(5)
C32 0.139(8) 0.094(6) 0.056(4) 0.022(4) 0.027(4) 0.069(6)
C33 0.073(5) 0.119(8) 0.060(4) -0.013(4) 0.021(4) 0.017(5)
Si4 0.0498(10) 0.0750(14) 0.0799(12) 0.0274(10) 0.0280(9) 0.0287(10)
C41 0.055(5) 0.080(7) 0.183(11) 0.022(6) 0.025(6) 0.013(5)
C42 0.066(5) 0.118(8) 0.084(5) 0.033(5) 0.023(4) 0.044(5)
C43 0.065(5) 0.159(10) 0.103(6) 0.057(6) 0.044(5) 0.042(6)
C3 0.050(4) 0.048(4) 0.090(5) -0.004(3) 0.001(3) 0.026(3)
Si5 0.0533(11) 0.0706(14) 0.0966(15) -0.0131(11) -0.0127(10) 0.0298(10)
C51 0.065(5) 0.136(10) 0.137(9) -0.026(7) -0.010(5) 0.051(6)
C52 0.080(6) 0.083(6) 0.090(6) -0.023(5) -0.004(4) 0.028(5)
C53 0.120(8) 0.094(7) 0.104(7) 0.008(5) -0.018(6) 0.062(7)
Si6 0.0572(12) 0.0711(15) 0.1040(16) 0.0039(12) 0.0216(11) 0.0220(11)
C61 0.057(5) 0.079(6) 0.139(8) 0.002(5) 0.024(5) 0.011(4)
C62 0.086(6) 0.115(8) 0.088(6) 0.009(5) 0.025(5) 0.028(6)
C63 0.087(7) 0.102(8) 0.167(10) 0.012(7) 0.060(7) 0.044(6)
C4 0.059(4) 0.046(4) 0.057(3) 0.011(3) 0.006(3) 0.015(3)
Si7 0.0708(13) 0.0673(13) 0.0597(11) 0.0028(9) 0.0044(9) 0.0177(10)
C71 0.128(9) 0.128(9) 0.062(5) 0.009(5) 0.019(5) 0.011(7)
C72 0.065(5) 0.073(6) 0.089(5) -0.009(4) -0.002(4) 0.009(4)
C73 0.118(8) 0.092(7) 0.085(6) -0.007(5) -0.028(5) 0.049(6)
Si8 0.0548(10) 0.0615(12) 0.0750(12) 0.0164(9) 0.0157(9) 0.0188(9)
C81 0.070(5) 0.082(6) 0.111(7) 0.029(5) 0.034(5) 0.016(5)
C82 0.083(6) 0.070(6) 0.143(8) 0.024(5) 0.050(6) 0.028(5)
C83 0.060(5) 0.132(9) 0.099(6) 0.013(6) 0.012(4) 0.036(5)
O1 0.042(2) 0.070(3) 0.0415(19) 0.0078(18) 0.0122(16) 0.022(2)
O2 0.050(2) 0.049(2) 0.051(2) 0.0123(17) 0.0207(17) 0.0187(19)
O3 0.048(2) 0.067(3) 0.054(2) 0.005(2) 0.0123(18) 0.023(2)
O4 0.053(2) 0.048(2) 0.071(3) 0.0139(19) 0.030(2) 0.024(2)
O5 0.053(2) 0.050(3) 0.072(3) 0.009(2) 0.016(2) 0.023(2)
O6 0.048(2) 0.053(3) 0.072(3) 0.010(2) 0.015(2) 0.019(2)
O7 0.040(2) 0.070(3) 0.074(3) -0.010(2) 0.002(2) 0.013(2)
O8 0.047(2) 0.059(3) 0.062(3) 0.000(2) 0.003(2) 0.012(2)
C011 0.047(3) 0.056(4) 0.046(3) 0.011(3) 0.013(2) 0.019(3)
C012 0.048(3) 0.055(4) 0.049(3) 0.011(3) 0.011(2) 0.018(3)
C013 0.038(3) 0.086(5) 0.052(3) 0.008(3) 0.013(2) 0.021(3)
C014 0.049(3) 0.091(5) 0.045(3) 0.007(3) 0.012(3) 0.022(3)
C015 0.046(3) 0.055(4) 0.052(3) 0.007(3) 0.010(3) 0.016(3)
C016 0.040(3) 0.055(4) 0.066(4) 0.006(3) 0.011(3) 0.018(3)
C017 0.047(3) 0.063(4) 0.053(3) 0.000(3) 0.014(3) 0.020(3)
C021 0.047(3) 0.050(4) 0.074(4) -0.004(3) 0.004(3) 0.021(3)
C022 0.042(3) 0.049(4) 0.063(4) -0.002(3) 0.004(3) 0.015(3)
C023 0.039(3) 0.073(5) 0.078(4) -0.015(4) 0.007(3) 0.014(3)
C024 0.042(3) 0.081(5) 0.070(4) -0.011(3) 0.011(3) 0.024(3)
C025 0.053(3) 0.056(4) 0.054(3) 0.007(3) 0.011(3) 0.013(3)
C031 0.050(3) 0.042(3) 0.049(3) 0.002(2) 0.012(2) 0.016(3)
C032 0.048(3) 0.053(4) 0.050(3) 0.009(3) 0.013(2) 0.020(3)
C033 0.060(4) 0.054(4) 0.065(4) 0.010(3) 0.030(3) 0.023(3)
C034 0.060(4) 0.052(4) 0.079(4) 0.023(3) 0.037(3) 0.020(3)
C035 0.045(3) 0.047(3) 0.051(3) 0.007(2) 0.015(2) 0.016(3)
C036 0.049(3) 0.052(4) 0.054(3) 0.009(3) 0.017(3) 0.022(3)
C037 0.049(3) 0.051(4) 0.051(3) 0.009(3) 0.016(2) 0.020(3)
C041 0.049(3) 0.051(4) 0.055(3) 0.001(3) 0.005(3) 0.018(3)
C042 0.050(3) 0.046(3) 0.057(3) 0.006(3) 0.010(3) 0.017(3)
C043 0.058(4) 0.059(4) 0.075(4) 0.012(3) 0.028(3) 0.032(3)
C044 0.065(4) 0.061(4) 0.068(4) 0.017(3) 0.032(3) 0.028(3)
C045 0.050(3) 0.050(4) 0.058(3) 0.011(3) 0.016(3) 0.020(3)

loop_
_atom_type_symbol
_atom_type_description
_atom_type_scat_dispersion_real
_atom_type_scat_dispersion_imag
_atom_type_scat_source
C C 0.0033 0.0016 'International Tables Vol C Tables 4.2.6.8 and 6.1.1.4'
H H 0.0000 0.0000 'International Tables Vol C Tables 4.2.6.8 and 6.1.1.4'
O O 0.0106 0.0060 'International Tables Vol C Tables 4.2.6.8 and 6.1.1.4'
Si Si 0.0817 0.0704 'International Tables Vol C Tables 4.2.6.8 and 6.1.1.4'
Ga Ga 0.2307 1.6083 'International Tables Vol C Tables 4.2.6.8 and 6.1.1.4'
F F 0.0171 0.0103 'International Tables Vol C Tables 4.2.6.8 and 6.1.1.4'

loop_
_geom_angle_atom_site_label_1
_geom_angle_atom_site_label_2
_geom_angle_atom_site_label_3
_geom_angle
_geom_angle_site_symmetry_1
_geom_angle_site_symmetry_3
C1 Ga1 O1 110.54(19) . .
C1 Ga1 O2 103.6(2) . .
O1 Ga1 O2 90.29(17) . .
C1 Ga1 Ga2 157.70(17) . .
O1 Ga1 Ga2 87.49(11) . .
O2 Ga1 Ga2 88.81(11) . .
C2 Ga2 O3 109.5(2) . .
C2 Ga2 O4 103.9(2) . .
O3 Ga2 O4 93.09(19) . .
C2 Ga2 Ga1 158.1(2) . .
O3 Ga2 Ga1 88.36(12) . .
O4 Ga2 Ga1 87.12(11) . .
C3 Ga3 O7 105.4(2) . .
C3 Ga3 O5 107.2(3) . .
O7 Ga3 O5 93.5(2) . .
C3 Ga3 Ga4 158.3(2) . .
O7 Ga3 Ga4 88.60(14) . .
O5 Ga3 Ga4 87.98(13) . .
C4 Ga4 O6 107.1(2) . .
C4 Ga4 O8 109.3(2) . .
O6 Ga4 O8 93.31(19) . .
C4 Ga4 Ga3 156.31(19) . .
O6 Ga4 Ga3 88.10(13) . .
O8 Ga4 Ga3 87.32(14) . .
Si1 C1 Si2 117.3(3) . .
Si1 C1 Ga1 112.9(3) . .
Si2 C1 Ga1 110.3(3) . .
Si1 C1 H1 105.0 . .
Si2 C1 H1 105.0 . .
Ga1 C1 H1 105.0 . .
C1 Si1 C13 110.9(3) . .
C1 Si1 C12 109.2(3) . .
C13 Si1 C12 109.3(4) . .
C1 Si1 C11 112.2(3) . .
C13 Si1 C11 108.0(4) . .
C12 Si1 C11 107.2(4) . .
Si1 C11 H11A 109.5 . .
Si1 C11 H11B 109.5 . .
H11A C11 H11B 109.5 . .
Si1 C11 H11C 109.5 . .
H11A C11 H11C 109.5 . .
H11B C11 H11C 109.5 . .
Si1 C12 H12A 109.5 . .
Si1 C12 H12B 109.5 . .
H12A C12 H12B 109.5 . .
Si1 C12 H12C 109.5 . .
H12A C12 H12C 109.5 . .
H12B C12 H12C 109.5 . .
Si1 C13 H13A 109.5 . .
Si1 C13 H13B 109.5 . .
H13A C13 H13B 109.5 . .
Si1 C13 H13C 109.5 . .
H13A C13 H13C 109.5 . .
H13B C13 H13C 109.5 . .
C23 Si2 C21 107.5(4) . .
C23 Si2 C1 112.1(3) . .
C21 Si2 C1 111.1(3) . .
C23 Si2 C22 108.6(4) . .
C21 Si2 C22 106.6(4) . .
C1 Si2 C22 110.7(4) . .
Si2 C21 H21A 109.5 . .
Si2 C21 H21B 109.5 . .
H21A C21 H21B 109.5 . .
Si2 C21 H21C 109.5 . .
H21A C21 H21C 109.5 . .
H21B C21 H21C 109.5 . .
Si2 C22 H22A 109.5 . .
Si2 C22 H22B 109.5 . .
H22A C22 H22B 109.5 . .
Si2 C22 H22C 109.5 . .
H22A C22 H22C 109.5 . .
H22B C22 H22C 109.5 . .
Si2 C23 H23A 109.5 . .
Si2 C23 H23B 109.5 . .
H23A C23 H23B 109.5 . .
Si2 C23 H23C 109.5 . .
H23A C23 H23C 109.5 . .
H23B C23 H23C 109.5 . .
Si3 C2 Si4 118.7(3) . .
Si3 C2 Ga2 109.1(3) . .
Si4 C2 Ga2 114.0(3) . .
Si3 C2 H2 104.5 . .
Si4 C2 H2 104.5 . .
Ga2 C2 H2 104.5 . .
C32 Si3 C31 106.5(4) . .
C32 Si3 C2 111.4(3) . .
C31 Si3 C2 113.6(4) . .
C32 Si3 C33 110.8(5) . .
C31 Si3 C33 106.7(4) . .
C2 Si3 C33 107.7(3) . .
Si3 C31 H31A 109.5 . .
Si3 C31 H31B 109.5 . .
H31A C31 H31B 109.5 . .
Si3 C31 H31C 109.5 . .
H31A C31 H31C 109.5 . .
H31B C31 H31C 109.5 . .
Si3 C32 H32A 109.5 . .
Si3 C32 H32B 109.5 . .
H32A C32 H32B 109.5 . .
Si3 C32 H32C 109.5 . .
H32A C32 H32C 109.5 . .
H32B C32 H32C 109.5 . .
Si3 C33 H33A 109.5 . .
Si3 C33 H33B 109.5 . .
H33A C33 H33B 109.5 . .
Si3 C33 H33C 109.5 . .
H33A C33 H33C 109.5 . .
H33B C33 H33C 109.5 . .
C43 Si4 C42 105.5(4) . .
C43 Si4 C41 107.6(5) . .
C42 Si4 C41 107.9(5) . .
C43 Si4 C2 114.5(4) . .
C42 Si4 C2 110.0(4) . .
C41 Si4 C2 111.1(4) . .
Si4 C41 H41A 109.5 . .
Si4 C41 H41B 109.5 . .
H41A C41 H41B 109.5 . .
Si4 C41 H41C 109.5 . .
H41A C41 H41C 109.5 . .
H41B C41 H41C 109.5 . .
Si4 C42 H42A 109.5 . .
Si4 C42 H42B 109.5 . .
H42A C42 H42B 109.5 . .
Si4 C42 H42C 109.5 . .
H42A C42 H42C 109.5 . .
H42B C42 H42C 109.5 . .
Si4 C43 H43A 109.5 . .
Si4 C43 H43B 109.5 . .
H43A C43 H43B 109.5 . .
Si4 C43 H43C 109.5 . .
H43A C43 H43C 109.5 . .
H43B C43 H43C 109.5 . .
Si5 C3 Si6 119.4(4) . .
Si5 C3 Ga3 106.8(4) . .
Si6 C3 Ga3 113.5(4) . .
Si5 C3 H3 105.3 . .
Si6 C3 H3 105.3 . .
Ga3 C3 H3 105.3 . .
C52 Si5 C53 108.3(5) . .
C52 Si5 C51 108.0(5) . .
C53 Si5 C51 108.0(6) . .
C52 Si5 C3 110.9(4) . .
C53 Si5 C3 109.3(4) . .
C51 Si5 C3 112.3(5) . .
Si5 C51 H51A 109.5 . .
Si5 C51 H51B 109.4 . .
H51A C51 H51B 109.5 . .
Si5 C51 H51C 109.5 . .
H51A C51 H51C 109.5 . .
H51B C51 H51C 109.5 . .
Si5 C52 H52A 109.5 . .
Si5 C52 H52B 109.5 . .
H52A C52 H52B 109.5 . .
Si5 C52 H52C 109.5 . .
H52A C52 H52C 109.5 . .
H52B C52 H52C 109.5 . .
Si5 C53 H53A 109.5 . .
Si5 C53 H53B 109.5 . .
H53A C53 H53B 109.5 . .
Si5 C53 H53C 109.5 . .
H53A C53 H53C 109.5 . .
H53B C53 H53C 109.5 . .
C62 Si6 C61 108.0(5) . .
C62 Si6 C3 111.9(4) . .
C61 Si6 C3 111.0(4) . .
C62 Si6 C63 106.5(5) . .
C61 Si6 C63 109.8(5) . .
C3 Si6 C63 109.5(5) . .
Si6 C61 H61A 109.5 . .
Si6 C61 H61B 109.5 . .
H61A C61 H61B 109.5 . .
Si6 C61 H61C 109.5 . .
H61A C61 H61C 109.5 . .
H61B C61 H61C 109.5 . .
Si6 C62 H62A 109.5 . .
Si6 C62 H62B 109.5 . .
H62A C62 H62B 109.5 . .
Si6 C62 H62C 109.5 . .
H62A C62 H62C 109.5 . .
H62B C62 H62C 109.5 . .
Si6 C63 H63A 109.5 . .
Si6 C63 H63B 109.5 . .
H63A C63 H63B 109.5 . .
Si6 C63 H63C 109.5 . .
H63A C63 H63C 109.5 . .
H63B C63 H63C 109.5 . .
Si8 C4 Si7 117.8(4) . .
Si8 C4 Ga4 115.7(3) . .
Si7 C4 Ga4 107.8(3) . .
Si8 C4 H4 104.7 . .
Si7 C4 H4 104.7 . .
Ga4 C4 H4 104.7 . .
C71 Si7 C73 105.9(5) . .
C71 Si7 C72 108.2(5) . .
C73 Si7 C72 109.9(5) . .
C71 Si7 C4 114.3(4) . .
C73 Si7 C4 109.2(4) . .
C72 Si7 C4 109.2(3) . .
Si7 C71 H71A 109.5 . .
Si7 C71 H71B 109.5 . .
H71A C71 H71B 109.5 . .
Si7 C71 H71C 109.5 . .
H71A C71 H71C 109.5 . .
H71B C71 H71C 109.5 . .
Si7 C72 H72A 109.5 . .
Si7 C72 H72B 109.5 . .
H72A C72 H72B 109.5 . .
Si7 C72 H72C 109.5 . .
H72A C72 H72C 109.5 . .
H72B C72 H72C 109.5 . .
Si7 C73 H73A 109.5 . .
Si7 C73 H73B 109.5 . .
H73A C73 H73B 109.5 . .
Si7 C73 H73C 109.5 . .
H73A C73 H73C 109.5 . .
H73B C73 H73C 109.5 . .
C83 Si8 C82 108.1(5) . .
C83 Si8 C4 112.6(4) . .
C82 Si8 C4 111.2(4) . .
C83 Si8 C81 106.9(4) . .
C82 Si8 C81 107.5(5) . .
C4 Si8 C81 110.2(4) . .
Si8 C81 H81A 109.5 . .
Si8 C81 H81B 109.5 . .
H81A C81 H81B 109.5 . .
Si8 C81 H81C 109.5 . .
H81A C81 H81C 109.5 . .
H81B C81 H81C 109.5 . .
Si8 C82 H82A 109.5 . .
Si8 C82 H82B 109.5 . .
H82A C82 H82B 109.5 . .
Si8 C82 H82C 109.5 . .
H82A C82 H82C 109.5 . .
H82B C82 H82C 109.5 . .
Si8 C83 H83A 109.5 . .
Si8 C83 H83B 109.5 . .
H83A C83 H83B 109.5 . .
Si8 C83 H83C 109.5 . .
H83A C83 H83C 109.5 . .
H83B C83 H83C 109.5 . .
C011 O1 Ga1 119.5(3) . .
C031 O2 Ga1 118.3(4) . .
C011 O3 Ga2 118.9(4) . .
C031 O4 Ga2 120.8(4) . .
C041 O5 Ga3 119.3(4) . .
C041 O6 Ga4 119.7(4) . .
C021 O7 Ga3 119.0(4) . .
C021 O8 Ga4 119.2(4) . .
O1 C011 O3 125.6(5) . .
O1 C011 C012 117.4(5) . .
O3 C011 C012 117.0(5) . .
C017 C012 C013 120.3(5) . .
C017 C012 C011 119.7(5) . .
C013 C012 C011 120.0(5) . .
C014 C013 C012 120.1(6) . .
C014 C013 H013 119.9 . .
C012 C013 H013 119.9 . .
C013 C014 C015 121.0(6) . .
C013 C014 H014 119.5 . .
C015 C014 H014 119.5 . .
C016 C015 C014 119.7(5) . .
C016 C015 C025 117.8(6) . .
C014 C015 C025 122.4(6) . .
C015 C016 C024 121.0(6) . .
C015 C016 C017 118.3(5) . .
C024 C016 C017 120.6(6) . .
C012 C017 C016 120.5(6) . .
C012 C017 H017 119.8 . .
C016 C017 H017 119.8 . .
O8 C021 O7 125.6(6) . .
O8 C021 C022 118.2(6) . 2
O7 C021 C022 116.2(6) . 2
C025 C022 C023 120.3(6) . .
C025 C022 C021 120.3(6) . 2
C023 C022 C021 119.4(6) . 2
C024 C023 C022 121.2(6) . .
C024 C023 H023 119.4 . .
C022 C023 H023 119.4 . .
C023 C024 C016 118.6(6) . .
C023 C024 H024 120.7 . .
C016 C024 H024 120.7 . .
C022 C025 C015 120.9(6) . .
C022 C025 H025 119.5 . .
C015 C025 H025 119.5 . .
O4 C031 O2 124.6(6) . .
O4 C031 C032 117.2(5) . .
O2 C031 C032 118.2(5) . .
C037 C032 C033 120.1(6) . .
C037 C032 C031 120.4(5) . .
C033 C032 C031 119.6(6) . .
C034 C033 C032 119.7(6) . .
C034 C033 H033 120.1 . .
C032 C033 H033 120.1 . .
C033 C034 C035 122.0(6) . .
C033 C034 H034 119.0 . .
C035 C034 H034 119.0 . .
C045 C035 C034 123.7(5) . .
C045 C035 C036 117.7(5) . .
C034 C035 C036 118.5(6) . .
C037 C036 C044 121.8(6) . .
C037 C036 C035 119.4(5) . .
C044 C036 C035 118.7(6) . .
C032 C037 C036 120.2(6) . .
C032 C037 H037 119.9 . .
C036 C037 H037 119.9 . .
O6 C041 O5 124.6(6) . .
O6 C041 C042 118.3(6) . .
O5 C041 C042 117.1(6) . .
C045 C042 C043 119.1(6) . .
C045 C042 C041 120.8(5) . .
C043 C042 C041 120.1(6) . .
C044 C043 C042 120.2(6) . .
C044 C043 H043 119.9 . .
C042 C043 H043 119.9 . .
C043 C044 C036 120.5(6) . .
C043 C044 H044 119.7 . .
C036 C044 H044 119.7 . .
C042 C045 C035 123.7(5) . .
C042 C045 H045 118.2 . .
C035 C045 H045 118.1 . .
CB2 CB1 CB6 121.5 . .
CB2 CB1 F1A 27.6(6) . .
CB6 CB1 F1A 148.1(6) . .
F1A CB2 CB1 117.0(13) . .
F1A CB2 CB3 115.7(13) . .
CB1 CB2 CB3 126.7 . .
CB2 CB3 F2A 125.7(9) . .
CB2 CB3 CB4 125.1 . .
F2A CB3 CB4 101.7(9) . .
CB2 CB3 F1A 27.7(7) . .
F2A CB3 F1A 104.0(11) . .
CB4 CB3 F1A 152.4(7) . .
CB3 CB4 CB5 108.4 . .
F1B CB5 CB6 121.1(8) . .
F1B CB5 CB4 112.8(8) . .
CB6 CB5 CB4 120.0 . .
F2B CB6 CB1 141.2(10) . .
F2B CB6 CB5 104.0(10) . .
CB1 CB6 CB5 114.6 . .
CB8 CB7 CB12 130.9 . .
CB7 CB8 CB9 129.5 . .
CB8 CB9 CB10 122.1 . .
CB11 CB10 CB9 121.0 . .
CB10 CB11 F3 140.8(8) . .
CB10 CB11 CB12 119.2 . .
F3 CB11 CB12 99.9(8) . .
F4 CB12 CB7 160.7(9) . .
F4 CB12 CB11 99.3(9) . .
CB7 CB12 CB11 97.1 . .
CB14 CB13 CB18 120.0 . .
CB13 CB14 CB15 120.0 . .
CB14 CB15 CB16 120.0 . .
CB17 CB16 CB15 120.0 . .
CB16 CB17 CB18 120.0 . .
CB17 CB18 CB13 120.0 . .
CB20 CB19 CB24 120.0 . .
CB21 CB20 CB19 120.0 . .
CB22 CB21 CB20 120.0 . .
CB21 CB22 CB23 120.0 . .
CB22 CB23 CB24 120.0 . .
CB23 CB24 CB19 120.0 . .
CB2 F1A CB1 35.3(9) . .
CB2 F1A CB3 36.5(8) . .
CB1 F1A CB3 71.7(7) . .

loop_
_geom_bond_atom_site_label_1
_geom_bond_atom_site_label_2
_geom_bond_distance
_geom_bond_site_symmetry_2
Ga1 C1 1.973(6) .
Ga1 O1 2.012(4) .
Ga1 O2 2.024(4) .
Ga1 Ga2 2.3960(9) .
Ga2 C2 1.954(6) .
Ga2 O3 2.006(4) .
Ga2 O4 2.017(4) .
Ga3 C3 1.977(7) .
Ga3 O7 2.003(4) .
Ga3 O5 2.011(5) .
Ga3 Ga4 2.3878(11) .
Ga4 C4 1.955(7) .
Ga4 O6 2.013(5) .
Ga4 O8 2.024(4) .
C1 Si1 1.859(6) .
C1 Si2 1.880(6) .
C1 H1 0.9600 .
Si1 C13 1.872(8) .
Si1 C12 1.883(8) .
Si1 C11 1.892(7) .
C11 H11A 0.9599 .
C11 H11B 0.9599 .
C11 H11C 0.9599 .
C12 H12A 0.9600 .
C12 H12B 0.9600 .
C12 H12C 0.9600 .
C13 H13A 0.9599 .
C13 H13B 0.9599 .
C13 H13C 0.9599 .
Si2 C23 1.856(9) .
Si2 C21 1.876(8) .
Si2 C22 1.880(8) .
C21 H21A 0.9599 .
C21 H21B 0.9599 .
C21 H21C 0.9599 .
C22 H22A 0.9599 .
C22 H22B 0.9599 .
C22 H22C 0.9599 .
C23 H23A 0.9599 .
C23 H23B 0.9599 .
C23 H23C 0.9599 .
C2 Si3 1.863(7) .
C2 Si4 1.878(7) .
C2 H2 0.9600 .
Si3 C32 1.847(9) .
Si3 C31 1.865(7) .
Si3 C33 1.881(8) .
C31 H31A 0.9599 .
C31 H31B 0.9599 .
C31 H31C 0.9599 .
C32 H32A 0.9599 .
C32 H32B 0.9599 .
C32 H32C 0.9599 .
C33 H33A 0.9599 .
C33 H33B 0.9599 .
C33 H33C 0.9599 .
Si4 C43 1.853(8) .
Si4 C42 1.858(8) .
Si4 C41 1.864(11) .
C41 H41A 0.9599 .
C41 H41B 0.9599 .
C41 H41C 0.9599 .
C42 H42A 0.9599 .
C42 H42B 0.9599 .
C42 H42C 0.9599 .
C43 H43A 0.9599 .
C43 H43B 0.9599 .
C43 H43C 0.9599 .
C3 Si5 1.870(7) .
C3 Si6 1.878(8) .
C3 H3 0.9600 .
Si5 C52 1.846(9) .
Si5 C53 1.856(11) .
Si5 C51 1.862(10) .
C51 H51A 0.9599 .
C51 H51B 0.9599 .
C51 H51C 0.9599 .
C52 H52A 0.9599 .
C52 H52B 0.9599 .
C52 H52C 0.9599 .
C53 H53A 0.9599 .
C53 H53B 0.9599 .
C53 H53C 0.9599 .
Si6 C62 1.853(10) .
Si6 C61 1.864(9) .
Si6 C63 1.878(9) .
C61 H61A 0.9599 .
C61 H61B 0.9599 .
C61 H61C 0.9599 .
C62 H62A 0.9599 .
C62 H62B 0.9599 .
C62 H62C 0.9599 .
C63 H63A 0.9599 .
C63 H63B 0.9599 .
C63 H63C 0.9599 .
C4 Si8 1.868(7) .
C4 Si7 1.886(6) .
C4 H4 0.9600 .
Si7 C71 1.860(10) .
Si7 C73 1.865(10) .
Si7 C72 1.877(9) .
C71 H71A 0.9599 .
C71 H71B 0.9599 .
C71 H71C 0.9599 .
C72 H72A 0.9599 .
C72 H72B 0.9599 .
C72 H72C 0.9599 .
C73 H73A 0.9599 .
C73 H73B 0.9599 .
C73 H73C 0.9599 .
Si8 C83 1.855(9) .
Si8 C82 1.868(9) .
Si8 C81 1.872(8) .
C81 H81A 0.9599 .
C81 H81B 0.9599 .
C81 H81C 0.9599 .
C82 H82A 0.9599 .
C82 H82B 0.9599 .
C82 H82C 0.9599 .
C83 H83A 0.9599 .
C83 H83B 0.9599 .
C83 H83C 0.9599 .
O1 C011 1.266(7) .
O2 C031 1.277(7) .
O3 C011 1.264(7) .
O4 C031 1.270(7) .
O5 C041 1.284(8) .
O6 C041 1.257(8) .
O7 C021 1.262(8) .
O8 C021 1.262(8) .
C011 C012 1.497(8) .
C012 C017 1.359(9) .
C012 C013 1.420(9) .
C013 C014 1.356(8) .
C013 H013 0.9600 .
C014 C015 1.418(9) .
C014 H014 0.9600 .
C015 C016 1.397(9) .
C015 C025 1.428(8) .
C016 C024 1.418(9) .
C016 C017 1.446(8) .
C017 H017 0.9600 .
C021 C022 1.502(9) 2
C022 C025 1.356(9) .
C022 C023 1.399(10) .
C022 C021 1.502(9) 2
C023 C024 1.375(9) .
C023 H023 0.9600 .
C024 H024 0.9600 .
C025 H025 0.9600 .
C031 C032 1.475(9) .
C032 C037 1.391(9) .
C032 C033 1.431(9) .
C033 C034 1.355(9) .
C033 H033 0.9600 .
C034 C035 1.406(9) .
C034 H034 0.9600 .
C035 C045 1.381(8) .
C035 C036 1.439(8) .
C036 C037 1.402(9) .
C036 C044 1.420(9) .
C037 H037 0.9600 .
C041 C042 1.494(9) .
C042 C045 1.361(8) .
C042 C043 1.407(9) .
C043 C044 1.381(10) .
C043 H043 0.9600 .
C044 H044 0.9600 .
C045 H045 0.9600 .
CB1 CB2 1.2062 .
CB1 CB6 1.3708 .
CB1 F1A 1.86(2) .
CB2 F1A 0.97(2) .
CB2 CB3 1.2380 .
CB3 F2A 1.31(2) .
CB3 CB4 1.4143 .
CB3 F1A 1.87(2) .
CB4 CB5 1.4505 .
CB5 F1B 1.365(18) .
CB5 CB6 1.4504 .
CB6 F2B 1.20(2) .
CB7 CB8 1.1410 .
CB7 CB12 1.4217 .
CB8 CB9 1.2072 .
CB9 CB10 1.3588 .
CB10 CB11 1.1782 .
CB11 F3 1.237(14) .
CB11 CB12 1.8914 .
CB12 F4 1.118(16) .
CB13 CB14 1.635(12) .
CB13 CB18 1.635(12) .
CB14 CB15 1.635(12) .
CB15 CB16 1.635(12) .
CB16 CB17 1.635(12) .
CB17 CB18 1.635(12) .
CB19 CB20 1.403(3) .
CB19 CB24 1.403(3) .
CB20 CB21 1.403(3) .
CB21 CB22 1.403(3) .
CB22 CB23 1.403(3) .
CB23 CB24 1.403(3) .

loop_
_geom_torsion_atom_site_label_1
_geom_torsion_atom_site_label_2
_geom_torsion_atom_site_label_3
_geom_torsion_atom_site_label_4
_geom_torsion
_geom_torsion_site_symmetry_1
_geom_torsion_site_symmetry_2
_geom_torsion_site_symmetry_3
_geom_torsion_site_symmetry_4
C1 Ga1 Ga2 C2 -0.5(7) . . . .
O1 Ga1 Ga2 C2 -145.5(5) . . . .
O2 Ga1 Ga2 C2 124.2(5) . . . .
C1 Ga1 Ga2 O3 144.9(5) . . . .
O1 Ga1 Ga2 O3 -0.06(19) . . . .
O2 Ga1 Ga2 O3 -90.41(18) . . . .
C1 Ga1 Ga2 O4 -121.9(5) . . . .
O1 Ga1 Ga2 O4 93.12(18) . . . .
O2 Ga1 Ga2 O4 2.77(16) . . . .
C3 Ga3 Ga4 C4 5.5(7) . . . .
O7 Ga3 Ga4 C4 136.7(5) . . . .
O5 Ga3 Ga4 C4 -129.8(5) . . . .
C3 Ga3 Ga4 O6 136.4(6) . . . .
O7 Ga3 Ga4 O6 -92.4(2) . . . .
O5 Ga3 Ga4 O6 1.17(17) . . . .
C3 Ga3 Ga4 O8 -130.2(6) . . . .
O7 Ga3 Ga4 O8 1.0(2) . . . .
O5 Ga3 Ga4 O8 94.58(19) . . . .
O1 Ga1 C1 Si1 -8.8(4) . . . .
O2 Ga1 C1 Si1 86.8(3) . . . .
Ga2 Ga1 C1 Si1 -151.0(2) . . . .
O1 Ga1 C1 Si2 -142.3(3) . . . .
O2 Ga1 C1 Si2 -46.7(3) . . . .
Ga2 Ga1 C1 Si2 75.5(6) . . . .
Si2 C1 Si1 C13 76.7(4) . . . .
Ga1 C1 Si1 C13 -53.3(4) . . . .
Si2 C1 Si1 C12 -162.8(4) . . . .
Ga1 C1 Si1 C12 67.2(5) . . . .
Si2 C1 Si1 C11 -44.1(5) . . . .
Ga1 C1 Si1 C11 -174.1(4) . . . .
Si1 C1 Si2 C23 -43.1(5) . . . .
Ga1 C1 Si2 C23 88.1(4) . . . .
Si1 C1 Si2 C21 -163.5(4) . . . .
Ga1 C1 Si2 C21 -32.3(5) . . . .
Si1 C1 Si2 C22 78.3(5) . . . .
Ga1 C1 Si2 C22 -150.5(4) . . . .
O3 Ga2 C2 Si3 165.3(3) . . . .
O4 Ga2 C2 Si3 66.8(4) . . . .
Ga1 Ga2 C2 Si3 -51.7(7) . . . .
O3 Ga2 C2 Si4 30.0(4) . . . .
O4 Ga2 C2 Si4 -68.4(4) . . . .
Ga1 Ga2 C2 Si4 173.0(2) . . . .
Si4 C2 Si3 C32 58.9(5) . . . .
Ga2 C2 Si3 C32 -74.0(5) . . . .
Si4 C2 Si3 C31 -61.4(5) . . . .
Ga2 C2 Si3 C31 165.7(4) . . . .
Si4 C2 Si3 C33 -179.4(4) . . . .
Ga2 C2 Si3 C33 47.8(5) . . . .
Si3 C2 Si4 C43 34.7(6) . . . .
Ga2 C2 Si4 C43 165.3(4) . . . .
Si3 C2 Si4 C42 153.2(4) . . . .
Ga2 C2 Si4 C42 -76.1(5) . . . .
Si3 C2 Si4 C41 -87.4(6) . . . .
Ga2 C2 Si4 C41 43.3(6) . . . .
O7 Ga3 C3 Si5 -157.4(3) . . . .
O5 Ga3 C3 Si5 103.9(3) . . . .
Ga4 Ga3 C3 Si5 -28.7(8) . . . .
O7 Ga3 C3 Si6 69.0(4) . . . .
O5 Ga3 C3 Si6 -29.8(4) . . . .
Ga4 Ga3 C3 Si6 -162.3(3) . . . .
Si6 C3 Si5 C52 79.5(6) . . . .
Ga3 C3 Si5 C52 -50.8(5) . . . .
Si6 C3 Si5 C53 -161.2(5) . . . .
Ga3 C3 Si5 C53 68.5(5) . . . .
Si6 C3 Si5 C51 -41.4(6) . . . .
Ga3 C3 Si5 C51 -171.8(5) . . . .
Si5 C3 Si6 C62 -167.4(5) . . . .
Ga3 C3 Si6 C62 -40.1(6) . . . .
Si5 C3 Si6 C61 -46.7(5) . . . .
Ga3 C3 Si6 C61 80.6(5) . . . .
Si5 C3 Si6 C63 74.7(6) . . . .
Ga3 C3 Si6 C63 -158.0(5) . . . .
O6 Ga4 C4 Si8 43.1(4) . . . .
O8 Ga4 C4 Si8 -56.8(4) . . . .
Ga3 Ga4 C4 Si8 170.91(18) . . . .
O6 Ga4 C4 Si7 -91.2(3) . . . .
O8 Ga4 C4 Si7 168.9(3) . . . .
Ga3 Ga4 C4 Si7 36.6(7) . . . .
Si8 C4 Si7 C71 37.5(6) . . . .
Ga4 C4 Si7 C71 170.7(5) . . . .
Si8 C4 Si7 C73 155.9(5) . . . .
Ga4 C4 Si7 C73 -70.9(5) . . . .
Si8 C4 Si7 C72 -83.9(5) . . . .
Ga4 C4 Si7 C72 49.3(5) . . . .
Si7 C4 Si8 C83 166.2(5) . . . .
Ga4 C4 Si8 C83 36.6(6) . . . .
Si7 C4 Si8 C82 44.7(5) . . . .
Ga4 C4 Si8 C82 -84.9(5) . . . .
Si7 C4 Si8 C81 -74.5(5) . . . .
Ga4 C4 Si8 C81 155.9(4) . . . .
C1 Ga1 O1 C011 -168.0(5) . . . .
O2 Ga1 O1 C011 87.3(5) . . . .
Ga2 Ga1 O1 C011 -1.5(5) . . . .
C1 Ga1 O2 C031 155.1(4) . . . .
O1 Ga1 O2 C031 -93.7(4) . . . .
Ga2 Ga1 O2 C031 -6.2(4) . . . .
C2 Ga2 O3 C011 168.6(5) . . . .
O4 Ga2 O3 C011 -85.4(5) . . . .
Ga1 Ga2 O3 C011 1.6(5) . . . .
C2 Ga2 O4 C031 -161.1(4) . . . .
O3 Ga2 O4 C031 87.9(4) . . . .
Ga1 Ga2 O4 C031 -0.3(4) . . . .
C3 Ga3 O5 C041 -162.9(5) . . . .
O7 Ga3 O5 C041 89.8(4) . . . .
Ga4 Ga3 O5 C041 1.3(4) . . . .
C4 Ga4 O6 C041 157.3(4) . . . .
O8 Ga4 O6 C041 -91.4(5) . . . .
Ga3 Ga4 O6 C041 -4.2(4) . . . .
C3 Ga3 O7 C021 165.1(6) . . . .
O5 Ga3 O7 C021 -86.0(5) . . . .
Ga4 Ga3 O7 C021 1.9(5) . . . .
C4 Ga4 O8 C021 -166.9(5) . . . .
O6 Ga4 O8 C021 83.7(5) . . . .
Ga3 Ga4 O8 C021 -4.2(5) . . . .
Ga1 O1 C011 O3 3.3(9) . . . .
Ga1 O1 C011 C012 -175.2(4) . . . .
Ga2 O3 C011 O1 -3.4(9) . . . .
Ga2 O3 C011 C012 175.2(4) . . . .
O1 C011 C012 C017 -177.7(6) . . . .
O3 C011 C012 C017 3.6(10) . . . .
O1 C011 C012 C013 2.9(10) . . . .
O3 C011 C012 C013 -175.8(6) . . . .
C017 C012 C013 C014 -1.7(11) . . . .
C011 C012 C013 C014 177.8(7) . . . .
C012 C013 C014 C015 1.0(12) . . . .
C013 C014 C015 C016 1.5(11) . . . .
C013 C014 C015 C025 -179.4(7) . . . .
C014 C015 C016 C024 -179.9(7) . . . .
C025 C015 C016 C024 0.9(10) . . . .
C014 C015 C016 C017 -3.1(10) . . . .
C025 C015 C016 C017 177.8(6) . . . .
C013 C012 C017 C016 0.0(11) . . . .
C011 C012 C017 C016 -179.5(6) . . . .
C015 C016 C017 C012 2.4(10) . . . .
C024 C016 C017 C012 179.2(7) . . . .
Ga4 O8 C021 O7 7.3(10) . . . .
Ga4 O8 C021 C022 -171.4(4) . . . 2
Ga3 O7 C021 O8 -6.1(10) . . . .
Ga3 O7 C021 C022 172.6(4) . . . 2
C025 C022 C023 C024 -0.7(12) . . . .
C021 C022 C023 C024 177.1(7) 2 . . .
C022 C023 C024 C016 -0.9(12) . . . .
C015 C016 C024 C023 0.8(11) . . . .
C017 C016 C024 C023 -176.0(7) . . . .
C023 C022 C025 C015 2.5(11) . . . .
C021 C022 C025 C015 -175.3(6) 2 . . .
C016 C015 C025 C022 -2.6(10) . . . .
C014 C015 C025 C022 178.3(7) . . . .
Ga2 O4 C031 O2 -4.8(8) . . . .
Ga2 O4 C031 C032 175.6(4) . . . .
Ga1 O2 C031 O4 8.0(7) . . . .
Ga1 O2 C031 C032 -172.4(4) . . . .
O4 C031 C032 C037 174.0(5) . . . .
O2 C031 C032 C037 -5.6(8) . . . .
O4 C031 C032 C033 -7.1(8) . . . .
O2 C031 C032 C033 173.3(5) . . . .
C037 C032 C033 C034 -0.4(10) . . . .
C031 C032 C033 C034 -179.3(6) . . . .
C032 C033 C034 C035 0.1(10) . . . .
C033 C034 C035 C045 178.1(6) . . . .
C033 C034 C035 C036 0.1(10) . . . .
C045 C035 C036 C037 -178.1(5) . . . .
C034 C035 C036 C037 -0.1(9) . . . .
C045 C035 C036 C044 2.3(8) . . . .
C034 C035 C036 C044 -179.7(6) . . . .
C033 C032 C037 C036 0.4(9) . . . .
C031 C032 C037 C036 179.4(5) . . . .
C044 C036 C037 C032 179.4(6) . . . .
C035 C036 C037 C032 -0.2(9) . . . .
Ga4 O6 C041 O5 6.7(8) . . . .
Ga4 O6 C041 C042 -174.6(4) . . . .
Ga3 O5 C041 O6 -5.2(8) . . . .
Ga3 O5 C041 C042 176.1(4) . . . .
O6 C041 C042 C045 9.5(8) . . . .
O5 C041 C042 C045 -171.7(5) . . . .
O6 C041 C042 C043 -173.1(6) . . . .
O5 C041 C042 C043 5.7(8) . . . .
C045 C042 C043 C044 -1.6(10) . . . .
C041 C042 C043 C044 -179.0(6) . . . .
C042 C043 C044 C036 1.8(10) . . . .
C037 C036 C044 C043 178.3(6) . . . .
C035 C036 C044 C043 -2.1(10) . . . .
C043 C042 C045 C035 1.9(9) . . . .
C041 C042 C045 C035 179.2(5) . . . .
C034 C035 C045 C042 179.8(6) . . . .
C036 C035 C045 C042 -2.2(8) . . . .
CB6 CB1 CB2 F1A 167.6(13) . . . .
CB6 CB1 CB2 CB3 -4.1 . . . .
F1A CB1 CB2 CB3 -171.7(13) . . . .
F1A CB2 CB3 F2A 43.3(10) . . . .
CB1 CB2 CB3 F2A -144.8(11) . . . .
F1A CB2 CB3 CB4 -172.7(13) . . . .
CB1 CB2 CB3 CB4 -0.8 . . . .
CB1 CB2 CB3 F1A 171.8(13) . . . .
CB2 CB3 CB4 CB5 13.6 . . . .
F2A CB3 CB4 CB5 164.4(9) . . . .
F1A CB3 CB4 CB5 6.3(13) . . . .
CB3 CB4 CB5 F1B -174.9(8) . . . .
CB3 CB4 CB5 CB6 -21.9 . . . .
CB2 CB1 CB6 F2B -179.1(15) . . . .
F1A CB1 CB6 F2B -168(3) . . . .
CB2 CB1 CB6 CB5 -5.2 . . . .
F1A CB1 CB6 CB5 5.6(12) . . . .
F1B CB5 CB6 F2B -14.1(3) . . . .
CB4 CB5 CB6 F2B -164.8(10) . . . .
F1B CB5 CB6 CB1 169.8(9) . . . .
CB4 CB5 CB6 CB1 19.2 . . . .
CB12 CB7 CB8 CB9 -4.7 . . . .
CB7 CB8 CB9 CB10 2.0 . . . .
CB8 CB9 CB10 CB11 2.5 . . . .
CB9 CB10 CB11 F3 173.1(11) . . . .
CB9 CB10 CB11 CB12 -3.7 . . . .
CB8 CB7 CB12 F4 -145(2) . . . .
CB8 CB7 CB12 CB11 2.5 . . . .
CB10 CB11 CB12 F4 171.3(7) . . . .
F3 CB11 CB12 F4 -6.7(3) . . . .
CB10 CB11 CB12 CB7 1.6 . . . .
F3 CB11 CB12 CB7 -176.3(7) . . . .
CB18 CB13 CB14 CB15 0.0 . . . .
CB13 CB14 CB15 CB16 0.0 . . . .
CB14 CB15 CB16 CB17 0.0 . . . .
CB15 CB16 CB17 CB18 0.0 . . . .
CB16 CB17 CB18 CB13 0.0 . . . .
CB14 CB13 CB18 CB17 0.0 . . . .
CB24 CB19 CB20 CB21 0.0 . . . .
CB19 CB20 CB21 CB22 0.0 . . . .
CB20 CB21 CB22 CB23 0.0 . . . .
CB21 CB22 CB23 CB24 0.0 . . . .
CB22 CB23 CB24 CB19 0.0 . . . .
CB20 CB19 CB24 CB23 0.0 . . . .
CB3 CB2 F1A CB1 172.7(12) . . . .
CB1 CB2 F1A CB3 -172.7(12) . . . .
CB6 CB1 F1A CB2 -20(2) . . . .
CB2 CB1 F1A CB3 4.6(7) . . . .
CB6 CB1 F1A CB3 -15.7(14) . . . .
F2A CB3 F1A CB2 -145.0(8) . . . .
CB4 CB3 F1A CB2 13(2) . . . .
CB2 CB3 F1A CB1 -4.5(7) . . . .
F2A CB3 F1A CB1 -149.4(8) . . . .
CB4 CB3 F1A CB1 8.5(16) . . . .
